data_7056068
loop_
_publ_author_name
'Guo, Shu'
'Liang, Fei'
'Liu, Lijuan'
'Xia, Mingjun'
'Fang, Zhi'
'Wu, Ruofei'
'Wang, Xiaoyang'
'Lin, Zheshuai'
'Chen, Chuangtian'

_publ_section_title
;
 LiSr3Be3B3O9F4: A New Ultraviolet Nonlinear Optical Crystal for
 Fourth-harmonic Generation of Nd:YAG Lasers
;
_journal_name_full 'New J. Chem.'
_journal_paper_doi 10.1039/C7NJ00160F
_journal_year 2017
_chemical_formula_moiety '3(B O3), 4(F), 3(Sr), 3(Be), Li'
_chemical_formula_sum 'B3 Be3 F4 Li O9 Sr3'
_chemical_formula_weight 549.26
_chemical_name_systematic
; 
 ? 
;
_space_group_IT_number 160
_symmetry_cell_setting trigonal
_symmetry_space_group_name_Hall 'R 3 -2"'
_symmetry_space_group_name_H-M 'R 3 m :H'
_atom_sites_solution_hydrogens constr
_atom_sites_solution_primary direct
_atom_sites_solution_secondary difmap
_audit_creation_method SHELXL-97
_audit_update_record
;
2016-11-10 deposited with the CCDC.
2017-03-19 downloaded from the CCDC.
;
_cell_angle_alpha 90.00
_cell_angle_beta 90.00
_cell_angle_gamma 120.00
_cell_formula_units_Z 3
_cell_length_a 10.3062(15)
_cell_length_b 10.3062(15)
_cell_length_c 8.3458(17)
_cell_measurement_reflns_used 1758
_cell_measurement_temperature 153.1500
_cell_measurement_theta_max 27.4855
_cell_measurement_theta_min 3.3398
_cell_volume 767.7(2)
_computing_structure_refinement 'SHELXL-97 (Sheldrick, 1997)'
_computing_structure_solution 'SHELXS-97 (Sheldrick, 1990)'
_diffrn_ambient_temperature 153.1500
_diffrn_detector_area_resol_mean 28.5714
_diffrn_measured_fraction_theta_full 1.000
_diffrn_measured_fraction_theta_max 1.000
_diffrn_measurement_device_type Molybdenum
_diffrn_measurement_method dtprofit.ref
_diffrn_radiation_monochromator graphite
_diffrn_radiation_source 'fine-focus sealed tube'
_diffrn_radiation_type MoK\a
_diffrn_radiation_wavelength 0.710747
_diffrn_reflns_av_R_equivalents 0.0876
_diffrn_reflns_av_sigmaI/netI 0.0395
_diffrn_reflns_limit_h_max 13
_diffrn_reflns_limit_h_min -13
_diffrn_reflns_limit_k_max 13
_diffrn_reflns_limit_k_min -13
_diffrn_reflns_limit_l_max 10
_diffrn_reflns_limit_l_min -8
_diffrn_reflns_number 2135
_diffrn_reflns_theta_full 27.47
_diffrn_reflns_theta_max 27.47
_diffrn_reflns_theta_min 3.34
_exptl_absorpt_coefficient_mu 15.683
_exptl_absorpt_correction_T_max 1.0000
_exptl_absorpt_correction_T_min 0.5769
_exptl_absorpt_correction_type multi-scan
_exptl_absorpt_process_details 'face indexed'
_exptl_crystal_colour Colorless
_exptl_crystal_density_diffrn 3.564
_exptl_crystal_density_method 'not measured'
_exptl_crystal_description block
_exptl_crystal_F_000 756.0
_exptl_crystal_preparation ', Nonlinear optical'
_exptl_crystal_size_max 0.26
_exptl_crystal_size_mid 0.24
_exptl_crystal_size_min 0.24
_refine_diff_density_max 1.275
_refine_diff_density_min -1.054
_refine_diff_density_rms 0.189
_refine_ls_abs_structure_details 'Flack H D (1983), Acta Cryst. A39, 876-881'
_refine_ls_abs_structure_Flack 0.00
_refine_ls_extinction_coef 0.0089(14)
_refine_ls_extinction_expression Fc^*^=kFc[1+0.001xFc^2^\l^3^/sin(2\q)]^-1/4^
_refine_ls_extinction_method SHELXL
_refine_ls_goodness_of_fit_ref 1.076
_refine_ls_hydrogen_treatment constr
_refine_ls_matrix_type full
_refine_ls_number_parameters 38
_refine_ls_number_reflns 237
_refine_ls_number_restraints 3
_refine_ls_restrained_S_all 1.068
_refine_ls_R_factor_all 0.0283
_refine_ls_R_factor_gt 0.0278
_refine_ls_shift/su_max 0.000
_refine_ls_shift/su_mean 0.000
_refine_ls_structure_factor_coef Fsqd
_refine_ls_weighting_details 'calc w=1/[\s^2^(Fo^2^)+(0.0481P)^2^+0.0000P] where P=(Fo^2^+2Fc^2^)/3'
_refine_ls_weighting_scheme calc
_refine_ls_wR_factor_gt 0.0649
_refine_ls_wR_factor_ref 0.0651
_reflns_number_gt 232
_reflns_number_total 237
_reflns_threshold_expression >2sigma(I)
_cod_data_source_file c7nj00160f2.cif
_cod_data_source_block s
_cod_original_sg_symbol_H-M 'R 3 m'
_cod_database_code 7056068

loop_
_symmetry_equiv_pos_as_xyz
'x, y, z'
'-y, x-y, z'
'-x+y, -x, z'
'-y, -x, z'
'-x+y, y, z'
'x, x-y, z'
'x+2/3, y+1/3, z+1/3'
'-y+2/3, x-y+1/3, z+1/3'
'-x+y+2/3, -x+1/3, z+1/3'
'-y+2/3, -x+1/3, z+1/3'
'-x+y+2/3, y+1/3, z+1/3'
'x+2/3, x-y+1/3, z+1/3'
'x+1/3, y+2/3, z+2/3'
'-y+1/3, x-y+2/3, z+2/3'
'-x+y+1/3, -x+2/3, z+2/3'
'-y+1/3, -x+2/3, z+2/3'
'-x+y+1/3, y+2/3, z+2/3'
'x+1/3, x-y+2/3, z+2/3'

loop_
_atom_site_label
_atom_site_type_symbol
_atom_site_fract_x
_atom_site_fract_y
_atom_site_fract_z
_atom_site_U_iso_or_equiv
_atom_site_adp_type
_atom_site_occupancy
_atom_site_symmetry_multiplicity
_atom_site_calc_flag
_atom_site_refinement_flags
Sr1 Sr 0.06773(8) 0.53387(4) 1.0020(2) 0.0067(3) Uani 1 2 d S
O1 O 0.2283(4) 0.7717(4) 0.8089(9) 0.0092(13) Uiso 1 2 d SU
F2 F -0.1383(8) 0.4308(4) 0.8146(9) 0.0179(13) Uani 1 2 d S
F1 F 0.3333 0.6667 0.6098(15) 0.020(2) Uani 1 6 d S
O2 O 0.2359(5) 0.9975(5) 0.8805(5) 0.0091(11) Uani 1 1 d .
B1 B 0.1529(6) 0.8471(6) 0.8555(13) 0.005(2) Uiso 1 2 d SU
Be1 Be 0.2472(7) 0.7528(7) 0.6298(15) 0.003(2) Uiso 1 2 d SU
Li1 Li -0.3333 0.3333 0.976(6) 0.038(10) Uani 1 6 d S

loop_
_atom_site_aniso_label
_atom_site_aniso_U_11
_atom_site_aniso_U_22
_atom_site_aniso_U_33
_atom_site_aniso_U_23
_atom_site_aniso_U_13
_atom_site_aniso_U_12
Sr1 0.0058(4) 0.0061(4) 0.0080(5) 0.00015(15) 0.0003(3) 0.0029(2)
F2 0.023(3) 0.0102(19) 0.025(3) -0.0064(16) -0.013(3) 0.0114(17)
F1 0.016(3) 0.016(3) 0.029(6) 0.000 0.000 0.0079(16)
O2 0.008(2) 0.005(2) 0.011(3) -0.0012(19) 0.0016(19) 0.0005(19)
Li1 0.031(13) 0.031(13) 0.05(3) 0.000 0.000 0.016(6)

loop_
_atom_type_symbol
_atom_type_description
_atom_type_scat_dispersion_real
_atom_type_scat_dispersion_imag
_atom_type_scat_source
Li Li -0.0003 0.0001 'International Tables Vol C Tables 4.2.6.8 and 6.1.1.4'
Be Be 0.0005 0.0002 'International Tables Vol C Tables 4.2.6.8 and 6.1.1.4'
B B 0.0013 0.0007 'International Tables Vol C Tables 4.2.6.8 and 6.1.1.4'
O O 0.0106 0.0060 'International Tables Vol C Tables 4.2.6.8 and 6.1.1.4'
F F 0.0171 0.0103 'International Tables Vol C Tables 4.2.6.8 and 6.1.1.4'
Sr Sr -1.5307 3.2498 'International Tables Vol C Tables 4.2.6.8 and 6.1.1.4'

loop_
_geom_angle_atom_site_label_1
_geom_angle_atom_site_label_2
_geom_angle_atom_site_label_3
_geom_angle
_geom_angle_site_symmetry_1
_geom_angle_site_symmetry_3
F2 Sr1 F2 142.02(18) . 9_455
F2 Sr1 F2 142.02(18) . 8_565
F2 Sr1 F2 75.9(3) 9_455 8_565
F2 Sr1 O2 90.49(19) . 7_445
F2 Sr1 O2 73.58(17) 9_455 7_445
F2 Sr1 O2 107.52(19) 8_565 7_445
F2 Sr1 O2 90.49(19) . 12_465
F2 Sr1 O2 107.52(19) 9_455 12_465
F2 Sr1 O2 73.57(17) 8_565 12_465
O2 Sr1 O2 56.7(2) 7_445 12_465
F2 Sr1 O1 91.00(18) . 2_665
F2 Sr1 O1 66.5(2) 9_455 2_665
F2 Sr1 O1 109.99(18) 8_565 2_665
O2 Sr1 O1 114.67(18) 7_445 2_665
O2 Sr1 O1 171.2(2) 12_465 2_665
F2 Sr1 O1 91.00(18) . .
F2 Sr1 O1 109.99(18) 9_455 .
F2 Sr1 O1 66.5(2) 8_565 .
O2 Sr1 O1 171.2(2) 7_445 .
O2 Sr1 O1 114.67(18) 12_465 .
O1 Sr1 O1 74.0(3) 2_665 .
F2 Sr1 O2 68.09(9) . 2_665
F2 Sr1 O2 74.2(2) 9_455 2_665
F2 Sr1 O2 148.91(17) 8_565 2_665
O2 Sr1 O2 71.66(4) 7_445 2_665
O2 Sr1 O2 123.83(18) 12_465 2_665
O1 Sr1 O2 49.26(17) 2_665 2_665
O1 Sr1 O2 116.86(19) . 2_665
F2 Sr1 O2 68.09(9) . 4_665
F2 Sr1 O2 148.91(18) 9_455 4_665
F2 Sr1 O2 74.2(2) 8_565 4_665
O2 Sr1 O2 123.83(18) 7_445 4_665
O2 Sr1 O2 71.66(4) 12_465 4_665
O1 Sr1 O2 116.9(2) 2_665 4_665
O1 Sr1 O2 49.26(17) . 4_665
O2 Sr1 O2 133.29(17) 2_665 4_665
F2 Sr1 B1 86.10(15) . 2_665
F2 Sr1 B1 59.9(2) 9_455 2_665
F2 Sr1 B1 126.30(19) 8_565 2_665
O2 Sr1 B1 88.7(2) 7_445 2_665
O2 Sr1 B1 145.2(2) 12_465 2_665
O1 Sr1 B1 26.4(2) 2_665 2_665
O1 Sr1 B1 100.0(3) . 2_665
O2 Sr1 B1 25.59(15) 2_665 2_665
O2 Sr1 B1 136.9(2) 4_665 2_665
F2 Sr1 B1 86.10(15) . .
F2 Sr1 B1 126.3(2) 9_455 .
F2 Sr1 B1 59.9(2) 8_565 .
O2 Sr1 B1 145.2(2) 7_445 .
O2 Sr1 B1 88.7(2) 12_465 .
O1 Sr1 B1 100.0(3) 2_665 .
O1 Sr1 B1 26.4(2) . .
O2 Sr1 B1 136.9(2) 2_665 .
O2 Sr1 B1 25.59(15) 4_665 .
B1 Sr1 B1 125.4(4) 2_665 .
F2 Sr1 Be1 90.6(3) . 15_455
F2 Sr1 Be1 90.5(2) 9_455 15_455
F2 Sr1 Be1 90.5(2) 8_565 15_455
O2 Sr1 Be1 28.33(11) 7_445 15_455
O2 Sr1 Be1 28.33(11) 12_465 15_455
O1 Sr1 Be1 142.98(17) 2_665 15_455
O1 Sr1 Be1 142.98(17) . 15_455
O2 Sr1 Be1 97.93(13) 2_665 15_455
O2 Sr1 Be1 97.94(13) 4_665 15_455
B1 Sr1 Be1 117.02(19) 2_665 15_455
B1 Sr1 Be1 117.02(19) . 15_455
B1 O1 Be1 118.9(8) . .
B1 O1 Sr1 94.6(4) . 3_565
Be1 O1 Sr1 121.7(3) . 3_565
B1 O1 Sr1 94.6(4) . .
Be1 O1 Sr1 121.7(3) . .
Sr1 O1 Sr1 99.0(2) 3_565 .
Li1 F2 Sr1 101.9(11) . .
Li1 F2 Sr1 97.2(6) . 15_454
Sr1 F2 Sr1 119.64(15) . 15_454
Li1 F2 Sr1 97.2(6) . 14_554
Sr1 F2 Sr1 119.64(15) . 14_554
Sr1 F2 Sr1 113.8(3) 15_454 14_554
Be1 F1 Be1 118.9(3) . 2_665
Be1 F1 Be1 118.9(3) . 3_565
Be1 F1 Be1 118.9(3) 2_665 3_565
Be1 F1 Li1 96.2(7) . 7_554
Be1 F1 Li1 96.2(7) 2_665 7_554
Be1 F1 Li1 96.2(7) 3_565 7_554
B1 O2 Be1 122.4(7) . 9_465
B1 O2 Sr1 126.5(5) . 13_554
Be1 O2 Sr1 97.4(4) 9_465 13_554
B1 O2 Sr1 85.0(5) . 3_565
Be1 O2 Sr1 128.0(5) 9_465 3_565
Sr1 O2 Sr1 97.98(15) 13_554 3_565
O2 B1 O2 124.2(9) . 4_665
O2 B1 O1 117.8(4) . .
O2 B1 O1 117.8(4) 4_665 .
O2 B1 Sr1 69.4(4) . 3_565
O2 B1 Sr1 143.6(6) 4_665 3_565
O1 B1 Sr1 59.0(3) . 3_565
O2 B1 Sr1 143.6(6) . .
O2 B1 Sr1 69.4(4) 4_665 .
O1 B1 Sr1 59.0(3) . .
Sr1 B1 Sr1 81.7(2) 3_565 .
O2 Be1 O2 108.5(8) 17_444 14_664
O2 Be1 O1 110.9(6) 17_444 .
O2 Be1 O1 110.9(6) 14_664 .
O2 Be1 F1 108.7(6) 17_444 .
O2 Be1 F1 108.7(6) 14_664 .
O1 Be1 F1 108.9(9) . .
O2 Be1 Be1 85.2(4) 17_444 2_665
O2 Be1 Be1 136.7(5) 14_664 2_665
O1 Be1 Be1 101.0(4) . 2_665
F1 Be1 Be1 30.57(13) . 2_665
O2 Be1 Be1 136.7(5) 17_444 3_565
O2 Be1 Be1 85.2(4) 14_664 3_565
O1 Be1 Be1 101.0(4) . 3_565
F1 Be1 Be1 30.57(13) . 3_565
Be1 Be1 Be1 60.000(3) 2_665 3_565
O2 Be1 Li1 78.1(6) 17_444 7_554
O2 Be1 Li1 78.1(6) 14_664 7_554
O1 Be1 Li1 162.9(9) . 7_554
F1 Be1 Li1 53.9(8) . 7_554
Be1 Be1 Li1 64.4(4) 2_665 7_554
Be1 Be1 Li1 64.4(4) 3_565 7_554
O2 Be1 Sr1 54.2(4) 17_444 8_564
O2 Be1 Sr1 54.2(4) 14_664 8_564
O1 Be1 Sr1 127.5(6) . 8_564
F1 Be1 Sr1 123.6(8) . 8_564
Be1 Be1 Sr1 123.62(18) 2_665 8_564
Be1 Be1 Sr1 123.62(18) 3_565 8_564
Li1 Be1 Sr1 69.6(6) 7_554 8_564
O2 Be1 Sr1 148.7(6) 17_444 3_565
O2 Be1 Sr1 87.9(4) 14_664 3_565
O1 Be1 Sr1 37.9(2) . 3_565
F1 Be1 Sr1 89.8(6) . 3_565
Be1 Be1 Sr1 101.13(16) 2_665 3_565
Be1 Be1 Sr1 69.16(17) 3_565 3_565
Li1 Be1 Sr1 132.3(4) 7_554 3_565
Sr1 Be1 Sr1 134.3(3) 8_564 3_565
O2 Be1 Sr1 87.9(4) 17_444 .
O2 Be1 Sr1 148.7(6) 14_664 .
O1 Be1 Sr1 37.9(2) . .
F1 Be1 Sr1 89.8(6) . .
Be1 Be1 Sr1 69.16(17) 2_665 .
Be1 Be1 Sr1 101.13(16) 3_565 .
Li1 Be1 Sr1 132.3(4) 7_554 .
Sr1 Be1 Sr1 134.3(3) 8_564 .
Sr1 Be1 Sr1 66.6(2) 3_565 .
F2 Li1 F2 86.5(16) 3_455 .
F2 Li1 F2 86.5(16) 3_455 2_565
F2 Li1 F2 86.5(16) . 2_565
F2 Li1 F1 127.7(11) 3_455 13_445
F2 Li1 F1 127.7(11) . 13_445
F2 Li1 F1 127.7(11) 2_565 13_445
F2 Li1 Be1 136.7(9) 3_455 13_445
F2 Li1 Be1 136.7(9) . 13_445
F2 Li1 Be1 97.8(7) 2_565 13_445
F1 Li1 Be1 29.9(5) 13_445 13_445
F2 Li1 Be1 136.7(9) 3_455 15_455
F2 Li1 Be1 97.8(7) . 15_455
F2 Li1 Be1 136.7(9) 2_565 15_455
F1 Li1 Be1 29.9(5) 13_445 15_455
Be1 Li1 Be1 51.1(9) 13_445 15_455
F2 Li1 Be1 97.8(7) 3_455 14
F2 Li1 Be1 136.7(9) . 14
F2 Li1 Be1 136.7(9) 2_565 14
F1 Li1 Be1 29.9(5) 13_445 14
Be1 Li1 Be1 51.1(9) 13_445 14
Be1 Li1 Be1 51.1(9) 15_455 14
F2 Li1 Sr1 44.1(7) 3_455 13_444
F2 Li1 Sr1 95.0(17) . 13_444
F2 Li1 Sr1 44.1(7) 2_565 13_444
F1 Li1 Sr1 137.2(6) 13_445 13_444
Be1 Li1 Sr1 117.9(2) 13_445 13_444
Be1 Li1 Sr1 167.1(11) 15_455 13_444
Be1 Li1 Sr1 117.9(2) 14 13_444
F2 Li1 Sr1 95.0(17) 3_455 15_454
F2 Li1 Sr1 44.1(7) . 15_454
F2 Li1 Sr1 44.1(7) 2_565 15_454
F1 Li1 Sr1 137.2(6) 13_445 15_454
Be1 Li1 Sr1 117.9(2) 13_445 15_454
Be1 Li1 Sr1 117.9(2) 15_455 15_454
Be1 Li1 Sr1 167.1(11) 14 15_454
Sr1 Li1 Sr1 72.0(9) 13_444 15_454
F2 Li1 Sr1 44.1(7) 3_455 14_554
F2 Li1 Sr1 44.1(7) . 14_554
F2 Li1 Sr1 95.0(17) 2_565 14_554
F1 Li1 Sr1 137.2(6) 13_445 14_554
Be1 Li1 Sr1 167.1(11) 13_445 14_554
Be1 Li1 Sr1 117.9(2) 15_455 14_554
Be1 Li1 Sr1 117.9(2) 14 14_554
Sr1 Li1 Sr1 72.0(9) 13_444 14_554
Sr1 Li1 Sr1 72.0(9) 15_454 14_554
F2 Li1 Sr1 115.6(8) 3_455 .
F2 Li1 Sr1 41.2(3) . .
F2 Li1 Sr1 115.6(8) 2_565 .
F1 Li1 Sr1 86.5(8) 13_445 .
Be1 Li1 Sr1 101.3(10) 13_445 .
Be1 Li1 Sr1 56.6(4) 15_455 .
Be1 Li1 Sr1 101.3(10) 14 .
Sr1 Li1 Sr1 136.2(14) 13_444 .
Sr1 Li1 Sr1 72.9(4) 15_454 .
Sr1 Li1 Sr1 72.9(4) 14_554 .
F2 Li1 Sr1 41.2(3) 3_455 3_455
F2 Li1 Sr1 115.6(8) . 3_455
F2 Li1 Sr1 115.6(8) 2_565 3_455
F1 Li1 Sr1 86.5(8) 13_445 3_455
Be1 Li1 Sr1 101.3(10) 13_445 3_455
Be1 Li1 Sr1 101.3(10) 15_455 3_455
Be1 Li1 Sr1 56.6(4) 14 3_455
Sr1 Li1 Sr1 72.9(4) 13_444 3_455
Sr1 Li1 Sr1 136.2(14) 15_454 3_455
Sr1 Li1 Sr1 72.9(4) 14_554 3_455
Sr1 Li1 Sr1 119.63(17) . 3_455

loop_
_geom_bond_atom_site_label_1
_geom_bond_atom_site_label_2
_geom_bond_distance
_geom_bond_site_symmetry_2
Sr1 F2 2.414(7) .
Sr1 F2 2.451(4) 9_455
Sr1 F2 2.451(4) 8_565
Sr1 O2 2.615(4) 7_445
Sr1 O2 2.615(4) 12_465
Sr1 O1 2.700(5) 2_665
Sr1 O1 2.700(5) .
Sr1 O2 2.951(5) 2_665
Sr1 O2 2.951(5) 4_665
Sr1 B1 3.139(8) 2_665
Sr1 B1 3.139(8) .
Sr1 Be1 3.195(12) 15_455
O1 B1 1.401(12) .
O1 Be1 1.533(14) .
O1 Sr1 2.700(5) 3_565
F2 Li1 2.20(3) .
F2 Sr1 2.451(4) 15_454
F2 Sr1 2.451(4) 14_554
F1 Be1 1.546(12) .
F1 Be1 1.546(12) 2_665
F1 Be1 1.546(12) 3_565
F1 Li1 2.51(5) 7_554
O2 B1 1.361(6) .
O2 Be1 1.529(8) 9_465
O2 Sr1 2.615(4) 13_554
O2 Sr1 2.951(5) 3_565
B1 O2 1.361(6) 4_665
B1 Sr1 3.139(8) 3_565
Be1 O2 1.529(8) 17_444
Be1 O2 1.529(8) 14_664
Be1 Be1 2.66(2) 2_665
Be1 Be1 2.66(2) 3_565
Be1 Li1 3.09(5) 7_554
Be1 Sr1 3.196(12) 8_564
Be1 Sr1 3.740(10) 3_565
Li1 F2 2.20(3) 3_455
Li1 F2 2.20(3) 2_565
Li1 F1 2.51(5) 13_445
Li1 Be1 3.09(5) 13_445
Li1 Be1 3.09(5) 15_455
Li1 Be1 3.09(5) 14
Li1 Sr1 3.49(4) 13_444
Li1 Sr1 3.49(4) 15_454
Li1 Sr1 3.49(4) 14_554
Li1 Sr1 3.586(3) 3_455
